data_7023926
loop_
_publ_author_name
'Savel, Paul'
'Latouche, Camille'
'Roisnel, Thierry'
'Akdas-Kilig, Huriye'
'Boucekkine, Abdou'
'Fillaut, Jean-Luc'

_publ_section_title
;
 Cyclometalated platinum(ii) with ethynyl-linked azobenzene ligands: an
 original switching mode.
;
_journal_issue 48
_journal_name_full 'Dalton transactions (Cambridge, England : 2003)'
_journal_page_first 16773
_journal_page_last 16783
_journal_paper_doi 10.1039/c3dt51925b
_journal_volume 42
_journal_year 2013
_chemical_compound_source 'synthesis as described'
_chemical_formula_moiety 'C39 H35 N5 Pt, 2(C H Cl3)'
_chemical_formula_sum 'C41 H37 Cl6 N5 Pt'
_chemical_formula_weight 1007.55
_chemical_name_systematic
;
 ?
;
_space_group_IT_number 14
_symmetry_cell_setting monoclinic
_symmetry_Int_Tables_number 14
_symmetry_space_group_name_Hall '-P 2ybc'
_symmetry_space_group_name_H-M 'P 1 21/c 1'
_atom_sites_solution_hydrogens geom
_atom_sites_solution_primary direct
_atom_sites_solution_secondary difmap
_cell_angle_alpha 90
_cell_angle_beta 107.0200(10)
_cell_angle_gamma 90
_cell_formula_units_Z 4
_cell_length_a 11.8455(3)
_cell_length_b 23.7605(6)
_cell_length_c 15.3741(4)
_cell_measurement_reflns_used 9993
_cell_measurement_temperature 150(2)
_cell_measurement_theta_max 27.37
_cell_measurement_theta_min 2.71
_cell_measurement_wavelength 0.71073
_cell_volume 4137.60(18)
_computing_cell_refinement 'Bruker APEX2 (Bruker, 2006)'
_computing_data_collection 'Bruker APEX2 (Bruker, 2006)'
_computing_data_reduction 'Bruker APEX2 (Bruker, 2006)'
_computing_molecular_graphics 'Ortep-3 for Windows (Farrugia, 1997)'
_computing_publication_material
;
           WinGX publication routines (Farrugia, 2012),
           CRYSCAL (T. Roisnel, local program)
;
_computing_structure_refinement 'SHELXL-97 (Sheldrick, 1997)'
_computing_structure_solution 'SIR97 (Altomare et al., 1999)'
_diffrn_ambient_temperature 150(2)
_diffrn_detector 'CCD plate'
_diffrn_measured_fraction_theta_full 0.994
_diffrn_measured_fraction_theta_max 0.994
_diffrn_measurement_device_type 'APEXII, Bruker-AXS'
_diffrn_measurement_method 'CCD rotation images, thin slices'
_diffrn_radiation_monochromator graphite
_diffrn_radiation_probe x-ray
_diffrn_radiation_type MoK\a
_diffrn_radiation_wavelength 0.71073
_diffrn_reflns_av_R_equivalents 0.0363
_diffrn_reflns_av_unetI/netI 0.0386
_diffrn_reflns_limit_h_max 15
_diffrn_reflns_limit_h_min -14
_diffrn_reflns_limit_k_max 30
_diffrn_reflns_limit_k_min -30
_diffrn_reflns_limit_l_max 19
_diffrn_reflns_limit_l_min -19
_diffrn_reflns_number 34749
_diffrn_reflns_theta_full 27.48
_diffrn_reflns_theta_max 27.48
_diffrn_reflns_theta_min 3.43
_exptl_absorpt_coefficient_mu 3.815
_exptl_absorpt_correction_T_max 0.564
_exptl_absorpt_correction_T_min 0.377
_exptl_absorpt_correction_type multi-scan
_exptl_absorpt_process_details
;
  [Sheldrick, G.M. (2002). SADABS Bruker AXS Inc., Madison, Wisconsin, USA]
;
_exptl_crystal_colour red
_exptl_crystal_density_diffrn 1.617
_exptl_crystal_density_method 'not measured'
_exptl_crystal_description prism
_exptl_crystal_F_000 1992
_exptl_crystal_size_max 0.55
_exptl_crystal_size_mid 0.19
_exptl_crystal_size_min 0.15
_refine_diff_density_max 4.076
_refine_diff_density_min -2.283
_refine_diff_density_rms 0.177
_refine_ls_extinction_method none
_refine_ls_goodness_of_fit_ref 1.053
_refine_ls_hydrogen_treatment constr
_refine_ls_matrix_type full
_refine_ls_number_parameters 466
_refine_ls_number_reflns 9441
_refine_ls_number_restraints 0
_refine_ls_restrained_S_all 1.053
_refine_ls_R_factor_all 0.081
_refine_ls_R_factor_gt 0.0564
_refine_ls_shift/su_max 0.003
_refine_ls_shift/su_mean 0
_refine_ls_structure_factor_coef Fsqd
_refine_ls_weighting_details 'calc w=1/[\s^2^(Fo^2^)+(0.0814P)^2^+33.3736P] where P=(Fo^2^+2Fc^2^)/3'
_refine_ls_weighting_scheme calc
_refine_ls_wR_factor_gt 0.1492
_refine_ls_wR_factor_ref 0.1679
_reflns_number_gt 6939
_reflns_number_total 9441
_reflns_threshold_expression >2sigma(I)
_cod_data_source_file c3dt51925b.txt
_cod_data_source_block PTAZOCN
_cod_original_sg_symbol_H-M 'P 21/c'
_cod_database_code 7023926

loop_
_symmetry_equiv_pos_as_xyz
'x, y, z'
'-x, y+1/2, -z+1/2'
'-x, -y, -z'
'x, -y-1/2, z-1/2'

loop_
_atom_site_label
_atom_site_type_symbol
_atom_site_fract_x
_atom_site_fract_y
_atom_site_fract_z
_atom_site_U_iso_or_equiv
_atom_site_adp_type
_atom_site_occupancy
_atom_site_symmetry_multiplicity
_atom_site_calc_flag
_atom_site_refinement_flags
Pt1 Pt 0.42936(2) 0.126087(12) 0.07124(2) 0.03094(11) Uani 1 1 d .
N1 N 0.5906(5) 0.0935(3) 0.1133(4) 0.0315(13) Uani 1 1 d .
C2 C 0.6861(6) 0.1275(3) 0.1306(5) 0.0307(15) Uani 1 1 d .
C3 C 0.7982(7) 0.1040(3) 0.1601(6) 0.0383(18) Uani 1 1 d .
H3 H 0.8661 0.1275 0.1735 0.046 Uiso 1 1 calc R
C4 C 0.8108(7) 0.0454(4) 0.1700(6) 0.0395(18) Uani 1 1 d .
C5 C 0.7110(7) 0.0125(4) 0.1504(6) 0.0384(18) Uani 1 1 d .
H5 H 0.7183 -0.0273 0.1555 0.046 Uiso 1 1 calc R
C6 C 0.5990(7) 0.0371(3) 0.1230(6) 0.0342(16) Uani 1 1 d .
C7 C 0.9341(7) 0.0195(4) 0.2056(8) 0.055(3) Uani 1 1 d .
C8 C 1.0111(8) 0.0378(5) 0.1479(8) 0.062(3) Uani 1 1 d .
H8A H 0.9768 0.0244 0.0854 0.094 Uiso 1 1 calc R
H8B H 1.0904 0.022 0.1728 0.094 Uiso 1 1 calc R
H8C H 1.0161 0.079 0.1479 0.094 Uiso 1 1 calc R
C9 C 0.9884(9) 0.0393(6) 0.3040(8) 0.082(4) Uani 1 1 d .
H9A H 1.0642 0.0203 0.3302 0.123 Uiso 1 1 calc R
H9B H 0.9348 0.0302 0.3399 0.123 Uiso 1 1 calc R
H9C H 1.0009 0.0801 0.3047 0.123 Uiso 1 1 calc R
C10 C 0.9288(10) -0.0460(5) 0.2023(12) 0.099(6) Uani 1 1 d .
H10A H 0.8883 -0.0583 0.1401 0.148 Uiso 1 1 calc R
H10B H 0.8854 -0.0597 0.2435 0.148 Uiso 1 1 calc R
H10C H 1.0091 -0.0613 0.2212 0.148 Uiso 1 1 calc R
N11 N 0.5360(5) 0.1987(3) 0.0864(5) 0.0362(15) Uani 1 1 d .
C12 C 0.4993(7) 0.2523(3) 0.0736(7) 0.045(2) Uani 1 1 d .
H12 H 0.417 0.26 0.0541 0.054 Uiso 1 1 calc R
C13 C 0.5787(7) 0.2967(3) 0.0880(6) 0.043(2) Uani 1 1 d .
H13 H 0.5503 0.3343 0.0778 0.051 Uiso 1 1 calc R
C14 C 0.7002(7) 0.2865(3) 0.1174(6) 0.0393(18) Uani 1 1 d .
C15 C 0.7363(6) 0.2313(3) 0.1322(6) 0.0358(17) Uani 1 1 d .
H15 H 0.8182 0.2229 0.1533 0.043 Uiso 1 1 calc R
C16 C 0.6550(6) 0.1878(3) 0.1166(6) 0.0332(16) Uani 1 1 d .
C17 C 0.7851(8) 0.3366(4) 0.1326(6) 0.046(2) Uani 1 1 d .
C18 C 0.7657(9) 0.3716(4) 0.2133(7) 0.054(2) Uani 1 1 d .
H18A H 0.683 0.3836 0.1981 0.081 Uiso 1 1 calc R
H18B H 0.817 0.4048 0.2241 0.081 Uiso 1 1 calc R
H18C H 0.7848 0.3483 0.2683 0.081 Uiso 1 1 calc R
C19 C 0.7590(11) 0.3729(4) 0.0471(7) 0.060(3) Uani 1 1 d .
H19A H 0.7692 0.3504 -0.0034 0.09 Uiso 1 1 calc R
H19B H 0.8135 0.4049 0.0581 0.09 Uiso 1 1 calc R
H19C H 0.6776 0.3867 0.0318 0.09 Uiso 1 1 calc R
C20 C 0.9147(8) 0.3175(4) 0.1555(8) 0.059(3) Uani 1 1 d .
H20A H 0.9352 0.2955 0.2119 0.089 Uiso 1 1 calc R
H20B H 0.9661 0.3506 0.1635 0.089 Uiso 1 1 calc R
H20C H 0.9251 0.2942 0.1058 0.089 Uiso 1 1 calc R
C21 C 0.3840(7) 0.0459(3) 0.0785(5) 0.0335(16) Uani 1 1 d .
C22 C 0.4828(7) 0.0098(3) 0.1032(6) 0.0359(17) Uani 1 1 d .
C23 C 0.4717(8) -0.0470(3) 0.1155(6) 0.0420(19) Uani 1 1 d .
H23 H 0.5399 -0.0702 0.1323 0.05 Uiso 1 1 calc R
C24 C 0.3600(8) -0.0707(4) 0.1031(6) 0.044(2) Uani 1 1 d .
H24 H 0.3516 -0.1101 0.11 0.053 Uiso 1 1 calc R
C25 C 0.2633(7) -0.0363(4) 0.0810(6) 0.0431(19) Uani 1 1 d .
H25 H 0.1875 -0.052 0.0749 0.052 Uiso 1 1 calc R
C26 C 0.2731(7) 0.0206(4) 0.0672(6) 0.0395(18) Uani 1 1 d .
H26 H 0.2039 0.0431 0.0498 0.047 Uiso 1 1 calc R
C31 C 0.2691(7) 0.1578(3) 0.0272(6) 0.0364(17) Uani 1 1 d .
C32 C 0.1734(7) 0.1784(4) 0.0007(6) 0.0396(18) Uani 1 1 d .
C33 C 0.0536(6) 0.2000(3) -0.0316(5) 0.0340(16) Uani 1 1 d .
C34 C -0.0382(6) 0.1707(3) -0.0111(6) 0.0356(17) Uani 1 1 d .
H34 H -0.0206 0.1378 0.0254 0.043 Uiso 1 1 calc R
C35 C -0.1515(6) 0.1886(3) -0.0424(5) 0.0330(16) Uani 1 1 d .
H35 H -0.2122 0.1675 -0.0285 0.04 Uiso 1 1 calc R
C36 C -0.1809(6) 0.2374(3) -0.0947(5) 0.0339(16) Uani 1 1 d .
C37 C -0.0909(7) 0.2674(4) -0.1134(6) 0.044(2) Uani 1 1 d .
H37 H -0.1086 0.3014 -0.1472 0.052 Uiso 1 1 calc R
C38 C 0.0250(7) 0.2487(4) -0.0839(7) 0.046(2) Uani 1 1 d .
H38 H 0.0852 0.2692 -0.0994 0.055 Uiso 1 1 calc R
N39 N -0.2978(5) 0.2585(3) -0.1326(5) 0.0360(14) Uani 1 1 d .
N40 N -0.3766(5) 0.2262(3) -0.1206(5) 0.0348(14) Uani 1 1 d .
C41 C -0.4940(6) 0.2472(3) -0.1586(5) 0.0352(17) Uani 1 1 d .
C42 C -0.5816(7) 0.2137(4) -0.1427(6) 0.043(2) Uani 1 1 d .
H42 H -0.5613 0.1795 -0.1099 0.052 Uiso 1 1 calc R
C43 C -0.7000(7) 0.2303(4) -0.1749(7) 0.047(2) Uani 1 1 d .
H43 H -0.7607 0.2078 -0.1639 0.057 Uiso 1 1 calc R
C44 C -0.7273(6) 0.2807(4) -0.2237(6) 0.0371(17) Uani 1 1 d .
C45 C -0.6374(7) 0.3146(4) -0.2385(6) 0.047(2) Uani 1 1 d .
H45 H -0.6564 0.349 -0.2712 0.056 Uiso 1 1 calc R
C46 C -0.5212(7) 0.2975(4) -0.2048(6) 0.045(2) Uani 1 1 d .
H46 H -0.4597 0.3205 -0.2135 0.054 Uiso 1 1 calc R
C47 C -0.8487(7) 0.2989(4) -0.2574(6) 0.045(2) Uani 1 1 d .
N48 N -0.9443(7) 0.3130(4) -0.2821(6) 0.058(2) Uani 1 1 d .
C101 C 0.176(2) 0.3659(7) 0.0401(12) 0.118(5) Uani 1 1 d .
H101 H 0.1088 0.3392 0.0153 0.141 Uiso 1 1 calc R
Cl11 Cl 0.2571(6) 0.3637(2) -0.0364(4) 0.1377(11) Uani 1 1 d .
Cl12 Cl 0.2439(5) 0.3421(3) 0.1422(4) 0.1377(11) Uani 1 1 d .
Cl13 Cl 0.1092(5) 0.4310(3) 0.0429(3) 0.1377(11) Uani 1 1 d .
C201 C 0.4691(19) 0.4903(7) 0.8262(12) 0.118(5) Uani 1 1 d .
H201 H 0.4369 0.4967 0.7591 0.141 Uiso 1 1 calc R
Cl21 Cl 0.5766(6) 0.4385(2) 0.8396(4) 0.147(2) Uani 1 1 d .
Cl23 Cl 0.5370(6) 0.5520(3) 0.8709(6) 0.206(4) Uani 1 1 d .
Cl22 Cl 0.3539(8) 0.4725(4) 0.8617(6) 0.206(3) Uani 1 1 d .

loop_
_atom_site_aniso_label
_atom_site_aniso_U_11
_atom_site_aniso_U_22
_atom_site_aniso_U_33
_atom_site_aniso_U_23
_atom_site_aniso_U_13
_atom_site_aniso_U_12
Pt1 0.01287(14) 0.02842(16) 0.04868(19) -0.00203(13) 0.00457(11) 0.00031(10)
N1 0.020(3) 0.029(3) 0.044(4) -0.004(3) 0.007(3) 0.000(2)
C2 0.016(3) 0.032(4) 0.042(4) 0.001(3) 0.005(3) -0.002(3)
C3 0.019(3) 0.038(4) 0.055(5) 0.003(4) 0.008(3) -0.002(3)
C4 0.022(4) 0.051(5) 0.043(5) 0.012(4) 0.005(3) 0.010(3)
C5 0.025(4) 0.038(4) 0.050(5) 0.005(4) 0.008(3) 0.009(3)
C6 0.023(4) 0.030(4) 0.048(5) 0.000(3) 0.008(3) 0.003(3)
C7 0.020(4) 0.055(5) 0.086(7) 0.028(5) 0.010(4) 0.012(4)
C8 0.025(4) 0.066(6) 0.093(8) 0.019(6) 0.013(5) 0.016(4)
C9 0.035(5) 0.137(12) 0.068(7) 0.047(8) 0.006(5) 0.017(6)
C10 0.035(6) 0.067(8) 0.187(16) 0.058(9) 0.020(8) 0.021(5)
N11 0.020(3) 0.030(3) 0.056(4) 0.000(3) 0.007(3) 0.003(2)
C12 0.026(4) 0.034(4) 0.068(6) -0.001(4) 0.005(4) 0.004(3)
C13 0.035(4) 0.028(4) 0.060(6) -0.004(4) 0.006(4) 0.001(3)
C14 0.029(4) 0.038(4) 0.046(5) -0.006(4) 0.003(3) -0.009(3)
C15 0.018(3) 0.036(4) 0.047(5) -0.003(3) 0.001(3) -0.003(3)
C16 0.016(3) 0.034(4) 0.047(4) 0.002(3) 0.005(3) -0.002(3)
C17 0.044(5) 0.037(4) 0.054(5) -0.005(4) 0.008(4) -0.016(4)
C18 0.050(6) 0.048(5) 0.064(6) -0.012(5) 0.017(5) -0.015(4)
C19 0.066(7) 0.048(5) 0.062(6) 0.000(5) 0.014(5) -0.022(5)
C20 0.031(5) 0.050(5) 0.093(8) -0.011(5) 0.011(5) -0.018(4)
C21 0.025(4) 0.034(4) 0.042(4) -0.007(3) 0.010(3) -0.001(3)
C22 0.028(4) 0.031(4) 0.050(5) 0.001(3) 0.014(3) 0.001(3)
C23 0.040(5) 0.033(4) 0.056(5) 0.000(4) 0.018(4) 0.000(3)
C24 0.043(5) 0.032(4) 0.055(5) -0.001(4) 0.013(4) -0.009(4)
C25 0.029(4) 0.042(4) 0.057(5) -0.003(4) 0.010(4) -0.012(3)
C26 0.023(4) 0.046(5) 0.048(5) -0.003(4) 0.007(3) -0.003(3)
C31 0.024(4) 0.033(4) 0.052(5) -0.004(3) 0.010(3) -0.003(3)
C32 0.022(4) 0.042(4) 0.052(5) 0.001(4) 0.007(3) -0.003(3)
C33 0.013(3) 0.041(4) 0.042(4) -0.004(3) -0.001(3) 0.000(3)
C34 0.021(3) 0.036(4) 0.046(4) 0.008(3) 0.003(3) 0.001(3)
C35 0.021(3) 0.032(4) 0.042(4) 0.002(3) 0.004(3) -0.006(3)
C36 0.019(3) 0.039(4) 0.041(4) 0.000(3) 0.003(3) 0.000(3)
C37 0.024(4) 0.044(5) 0.061(5) 0.015(4) 0.008(4) 0.006(3)
C38 0.023(4) 0.046(5) 0.068(6) 0.013(4) 0.013(4) -0.002(3)
N39 0.020(3) 0.040(4) 0.046(4) 0.003(3) 0.007(3) 0.004(3)
N40 0.015(3) 0.040(3) 0.042(4) 0.003(3) -0.002(2) 0.003(2)
C41 0.020(3) 0.043(4) 0.038(4) -0.003(3) 0.002(3) 0.002(3)
C42 0.026(4) 0.036(4) 0.061(6) 0.008(4) 0.001(4) 0.001(3)
C43 0.017(4) 0.048(5) 0.071(6) 0.005(4) 0.004(4) 0.000(3)
C44 0.016(3) 0.047(4) 0.044(4) 0.003(4) 0.002(3) 0.007(3)
C45 0.024(4) 0.062(6) 0.053(5) 0.025(4) 0.010(4) 0.013(4)
C46 0.023(4) 0.050(5) 0.058(5) 0.020(4) 0.008(4) 0.007(3)
C47 0.020(4) 0.058(5) 0.052(5) 0.009(4) 0.004(3) 0.004(4)
N48 0.027(4) 0.071(6) 0.068(5) 0.013(4) 0.005(4) 0.011(4)
C101 0.181(14) 0.093(8) 0.091(8) 0.001(6) 0.058(9) 0.005(8)
Cl11 0.165(3) 0.152(3) 0.109(2) 0.0211(18) 0.061(2) 0.045(2)
Cl12 0.165(3) 0.152(3) 0.109(2) 0.0211(18) 0.061(2) 0.045(2)
Cl13 0.165(3) 0.152(3) 0.109(2) 0.0211(18) 0.061(2) 0.045(2)
C201 0.181(14) 0.093(8) 0.091(8) 0.001(6) 0.058(9) 0.005(8)
Cl21 0.208(6) 0.105(3) 0.111(4) 0.016(3) 0.022(4) 0.044(4)
Cl23 0.162(6) 0.120(4) 0.272(9) -0.078(5) -0.039(6) 0.017(4)
Cl22 0.235(9) 0.216(8) 0.210(8) 0.053(6) 0.131(7) -0.003(7)

loop_
_atom_type_symbol
_atom_type_description
_atom_type_scat_dispersion_real
_atom_type_scat_dispersion_imag
_atom_type_scat_source
C C 0.0033 0.0016 'International Tables Vol C Tables 4.2.6.8 and 6.1.1.4'
H H 0 0 'International Tables Vol C Tables 4.2.6.8 and 6.1.1.4'
N N 0.0061 0.0033 'International Tables Vol C Tables 4.2.6.8 and 6.1.1.4'
Pt Pt -1.7033 8.3905 'International Tables Vol C Tables 4.2.6.8 and 6.1.1.4'
Cl Cl 0.1484 0.1585 'International Tables Vol C Tables 4.2.6.8 and 6.1.1.4'

loop_
_geom_angle_atom_site_label_1
_geom_angle_atom_site_label_2
_geom_angle_atom_site_label_3
_geom_angle
C31 Pt1 N1 178.9(3)
C31 Pt1 C21 97.9(3)
N1 Pt1 C21 81.9(3)
C31 Pt1 N11 102.1(3)
N1 Pt1 N11 78.2(2)
C21 Pt1 N11 159.8(3)
C6 N1 C2 122.8(6)
C6 N1 Pt1 117.1(5)
C2 N1 Pt1 120.1(5)
N1 C2 C3 119.3(7)
N1 C2 C16 113.1(6)
C3 C2 C16 127.6(7)
C2 C3 C4 119.7(7)
C2 C3 H3 120.2
C4 C3 H3 120.2
C5 C4 C3 118.9(7)
C5 C4 C7 121.3(8)
C3 C4 C7 119.8(8)
C4 C5 C6 120.6(7)
C4 C5 H5 119.7
C6 C5 H5 119.7
N1 C6 C5 118.8(7)
N1 C6 C22 112.4(6)
C5 C6 C22 128.8(7)
C8 C7 C4 110.5(7)
C8 C7 C9 109.9(9)
C4 C7 C9 108.1(9)
C8 C7 C10 107.1(10)
C4 C7 C10 111.3(8)
C9 C7 C10 109.9(10)
C7 C8 H8A 109.5
C7 C8 H8B 109.5
H8A C8 H8B 109.5
C7 C8 H8C 109.5
H8A C8 H8C 109.5
H8B C8 H8C 109.5
C7 C9 H9A 109.5
C7 C9 H9B 109.5
H9A C9 H9B 109.5
C7 C9 H9C 109.5
H9A C9 H9C 109.5
H9B C9 H9C 109.5
C7 C10 H10A 109.5
C7 C10 H10B 109.5
H10A C10 H10B 109.5
C7 C10 H10C 109.5
H10A C10 H10C 109.5
H10B C10 H10C 109.5
C12 N11 C16 119.0(7)
C12 N11 Pt1 127.0(5)
C16 N11 Pt1 113.9(5)
N11 C12 C13 121.6(7)
N11 C12 H12 119.2
C13 C12 H12 119.2
C12 C13 C14 120.3(8)
C12 C13 H13 119.8
C14 C13 H13 119.8
C15 C14 C13 117.3(7)
C15 C14 C17 123.8(7)
C13 C14 C17 118.8(8)
C14 C15 C16 121.0(7)
C14 C15 H15 119.5
C16 C15 H15 119.5
N11 C16 C15 120.8(7)
N11 C16 C2 114.7(6)
C15 C16 C2 124.5(7)
C19 C17 C14 110.4(7)
C19 C17 C20 107.5(9)
C14 C17 C20 111.8(7)
C19 C17 C18 110.1(8)
C14 C17 C18 106.9(7)
C20 C17 C18 110.1(8)
C17 C18 H18A 109.5
C17 C18 H18B 109.5
H18A C18 H18B 109.5
C17 C18 H18C 109.5
H18A C18 H18C 109.5
H18B C18 H18C 109.5
C17 C19 H19A 109.5
C17 C19 H19B 109.5
H19A C19 H19B 109.5
C17 C19 H19C 109.5
H19A C19 H19C 109.5
H19B C19 H19C 109.5
C17 C20 H20A 109.5
C17 C20 H20B 109.5
H20A C20 H20B 109.5
C17 C20 H20C 109.5
H20A C20 H20C 109.5
H20B C20 H20C 109.5
C26 C21 C22 116.3(7)
C26 C21 Pt1 131.2(6)
C22 C21 Pt1 112.4(5)
C23 C22 C21 122.0(7)
C23 C22 C6 121.8(7)
C21 C22 C6 116.0(7)
C22 C23 C24 120.1(8)
C22 C23 H23 119.9
C24 C23 H23 119.9
C25 C24 C23 119.0(8)
C25 C24 H24 120.5
C23 C24 H24 120.5
C24 C25 C26 121.4(8)
C24 C25 H25 119.3
C26 C25 H25 119.3
C25 C26 C21 121.2(8)
C25 C26 H26 119.4
C21 C26 H26 119.4
C32 C31 Pt1 178.3(7)
C31 C32 C33 176.4(9)
C38 C33 C34 117.8(7)
C38 C33 C32 122.6(7)
C34 C33 C32 119.5(7)
C35 C34 C33 121.2(7)
C35 C34 H34 119.4
C33 C34 H34 119.4
C34 C35 C36 121.2(7)
C34 C35 H35 119.4
C36 C35 H35 119.4
C37 C36 C35 118.1(7)
C37 C36 N39 116.8(7)
C35 C36 N39 125.1(7)
C36 C37 C38 121.1(8)
C36 C37 H37 119.5
C38 C37 H37 119.5
C37 C38 C33 120.4(8)
C37 C38 H38 119.8
C33 C38 H38 119.8
N40 N39 C36 113.5(6)
N39 N40 C41 113.6(6)
C46 C41 C42 121.0(7)
C46 C41 N40 124.3(7)
C42 C41 N40 114.6(7)
C41 C42 C43 120.0(8)
C41 C42 H42 120
C43 C42 H42 120
C44 C43 C42 118.7(8)
C44 C43 H43 120.6
C42 C43 H43 120.6
C43 C44 C45 120.7(7)
C43 C44 C47 119.9(8)
C45 C44 C47 119.4(8)
C46 C45 C44 119.3(8)
C46 C45 H45 120.4
C44 C45 H45 120.4
C41 C46 C45 120.2(8)
C41 C46 H46 119.9
C45 C46 H46 119.9
N48 C47 C44 178.5(11)
Cl12 C101 Cl11 115.1(13)
Cl12 C101 Cl13 112.5(10)
Cl11 C101 Cl13 113.0(9)
Cl12 C101 H101 105
Cl11 C101 H101 105
Cl13 C101 H101 105
Cl22 C201 Cl23 114.7(11)
Cl22 C201 Cl21 115.1(11)
Cl23 C201 Cl21 108.4(12)
Cl22 C201 H201 105.9
Cl23 C201 H201 106
Cl21 C201 H201 106

loop_
_geom_bond_atom_site_label_1
_geom_bond_atom_site_label_2
_geom_bond_distance
Pt1 C31 1.969(8)
Pt1 N1 1.985(6)
Pt1 C21 1.992(8)
Pt1 N11 2.111(6)
N1 C6 1.350(9)
N1 C2 1.352(9)
C2 C3 1.389(10)
C2 C16 1.479(10)
C3 C4 1.405(12)
C3 H3 0.95
C4 C5 1.374(11)
C4 C7 1.531(10)
C5 C6 1.397(10)
C5 H5 0.95
C6 C22 1.471(10)
C7 C8 1.512(14)
C7 C9 1.534(17)
C7 C10 1.558(16)
C8 H8A 0.98
C8 H8B 0.98
C8 H8C 0.98
C9 H9A 0.98
C9 H9B 0.98
C9 H9C 0.98
C10 H10A 0.98
C10 H10B 0.98
C10 H10C 0.98
N11 C12 1.340(10)
N11 C16 1.374(9)
C12 C13 1.389(11)
C12 H12 0.95
C13 C14 1.398(11)
C13 H13 0.95
C14 C15 1.378(11)
C14 C17 1.532(11)
C15 C16 1.384(10)
C15 H15 0.95
C17 C19 1.526(14)
C17 C20 1.539(13)
C17 C18 1.566(14)
C18 H18A 0.98
C18 H18B 0.98
C18 H18C 0.98
C19 H19A 0.98
C19 H19B 0.98
C19 H19C 0.98
C20 H20A 0.98
C20 H20B 0.98
C20 H20C 0.98
C21 C26 1.408(10)
C21 C22 1.411(11)
C22 C23 1.374(11)
C23 C24 1.398(12)
C23 H23 0.95
C24 C25 1.367(12)
C24 H24 0.95
C25 C26 1.380(12)
C25 H25 0.95
C26 H26 0.95
C31 C32 1.191(11)
C32 C33 1.453(10)
C33 C38 1.393(12)
C33 C34 1.402(11)
C34 C35 1.355(10)
C34 H34 0.95
C35 C36 1.396(11)
C35 H35 0.95
C36 C37 1.381(11)
C36 N39 1.427(9)
C37 C38 1.387(11)
C37 H37 0.95
C38 H38 0.95
N39 N40 1.263(9)
N40 C41 1.431(9)
C41 C46 1.381(11)
C41 C42 1.384(11)
C42 C43 1.402(11)
C42 H42 0.95
C43 C44 1.398(12)
C43 H43 0.95
C44 C45 1.406(12)
C44 C47 1.445(10)
C45 C46 1.383(11)
C45 H45 0.95
C46 H46 0.95
C47 N48 1.135(11)
C101 Cl12 1.641(19)
C101 Cl11 1.726(19)
C101 Cl13 1.741(18)
C101 H101 1
C201 Cl22 1.67(2)
C201 Cl23 1.717(19)
C201 Cl21 1.740(19)
C201 H201 1

loop_
_geom_torsion_atom_site_label_1
_geom_torsion_atom_site_label_2
_geom_torsion_atom_site_label_3
_geom_torsion_atom_site_label_4
_geom_torsion
C21 Pt1 N1 C6 3.0(6)
N11 Pt1 N1 C6 179.9(6)
C21 Pt1 N1 C2 -177.2(6)
N11 Pt1 N1 C2 -0.4(6)
C6 N1 C2 C3 -0.4(12)
Pt1 N1 C2 C3 179.9(6)
C6 N1 C2 C16 -179.0(7)
Pt1 N1 C2 C16 1.2(9)
N1 C2 C3 C4 1.1(13)
C16 C2 C3 C4 179.6(8)
C2 C3 C4 C5 -0.2(13)
C2 C3 C4 C7 -177.9(8)
C3 C4 C5 C6 -1.4(13)
C7 C4 C5 C6 176.2(8)
C2 N1 C6 C5 -1.3(12)
Pt1 N1 C6 C5 178.5(6)
C2 N1 C6 C22 178.0(7)
Pt1 N1 C6 C22 -2.3(9)
C4 C5 C6 N1 2.2(13)
C4 C5 C6 C22 -176.9(8)
C5 C4 C7 C8 126.9(10)
C3 C4 C7 C8 -55.4(13)
C5 C4 C7 C9 -112.8(10)
C3 C4 C7 C9 64.8(11)
C5 C4 C7 C10 8.0(14)
C3 C4 C7 C10 -174.4(10)
C31 Pt1 N11 C12 3.5(8)
N1 Pt1 N11 C12 -177.6(8)
C21 Pt1 N11 C12 -168.6(8)
C31 Pt1 N11 C16 -179.6(6)
N1 Pt1 N11 C16 -0.7(6)
C21 Pt1 N11 C16 8.4(12)
C16 N11 C12 C13 1.5(14)
Pt1 N11 C12 C13 178.3(7)
N11 C12 C13 C14 -0.6(15)
C12 C13 C14 C15 -0.8(14)
C12 C13 C14 C17 180.0(9)
C13 C14 C15 C16 1.2(13)
C17 C14 C15 C16 -179.6(8)
C12 N11 C16 C15 -1.1(13)
Pt1 N11 C16 C15 -178.3(6)
C12 N11 C16 C2 178.7(8)
Pt1 N11 C16 C2 1.5(9)
C14 C15 C16 N11 -0.3(13)
C14 C15 C16 C2 179.9(8)
N1 C2 C16 N11 -1.8(10)
C3 C2 C16 N11 179.7(8)
N1 C2 C16 C15 178.0(8)
C3 C2 C16 C15 -0.5(14)
C15 C14 C17 C19 126.2(10)
C13 C14 C17 C19 -54.6(12)
C15 C14 C17 C20 6.6(13)
C13 C14 C17 C20 -174.3(9)
C15 C14 C17 C18 -114.0(10)
C13 C14 C17 C18 65.1(11)
C31 Pt1 C21 C26 -7.2(8)
N1 Pt1 C21 C26 173.8(8)
N11 Pt1 C21 C26 164.9(8)
C31 Pt1 C21 C22 175.9(6)
N1 Pt1 C21 C22 -3.0(6)
N11 Pt1 C21 C22 -11.9(13)
C26 C21 C22 C23 0.2(12)
Pt1 C21 C22 C23 177.5(7)
C26 C21 C22 C6 -174.6(7)
Pt1 C21 C22 C6 2.7(9)
N1 C6 C22 C23 -175.2(8)
C5 C6 C22 C23 4.0(14)
N1 C6 C22 C21 -0.3(11)
C5 C6 C22 C21 178.8(8)
C21 C22 C23 C24 0.2(14)
C6 C22 C23 C24 174.7(8)
C22 C23 C24 C25 -1.5(14)
C23 C24 C25 C26 2.5(14)
C24 C25 C26 C21 -2.1(14)
C22 C21 C26 C25 0.7(12)
Pt1 C21 C26 C25 -176.0(7)
C38 C33 C34 C35 1.2(13)
C32 C33 C34 C35 -177.9(8)
C33 C34 C35 C36 -1.4(13)
C34 C35 C36 C37 -0.3(12)
C34 C35 C36 N39 178.1(8)
C35 C36 C37 C38 2.1(14)
N39 C36 C37 C38 -176.4(8)
C36 C37 C38 C33 -2.3(15)
C34 C33 C38 C37 0.6(13)
C32 C33 C38 C37 179.7(9)
C37 C36 N39 N40 173.2(8)
C35 C36 N39 N40 -5.2(12)
C36 N39 N40 C41 -180.0(7)
N39 N40 C41 C46 0.4(12)
N39 N40 C41 C42 -177.2(7)
C46 C41 C42 C43 1.1(14)
N40 C41 C42 C43 178.7(8)
C41 C42 C43 C44 0.6(14)
C42 C43 C44 C45 -1.3(14)
C42 C43 C44 C47 -179.8(9)
C43 C44 C45 C46 0.5(14)
C47 C44 C45 C46 178.9(9)
C42 C41 C46 C45 -1.9(14)
N40 C41 C46 C45 -179.4(8)
C44 C45 C46 C41 1.1(15)
